data_7224590
loop_
_publ_author_name
'Gholivand, Khodayar'
'Farshadfer, Kaveh'
'Roe, S. Mark'
'Gholami, Akram'
'Esrafili, Mehdi D.'

_publ_section_title
;
 Structural and photophysical characterization of mono- and binuclear
 Cu(i) complexes based on carbohydrazones: a combined experimental and
 computational study
;
_journal_issue 16
_journal_name_full CrystEngComm
_journal_page_first 2873
_journal_paper_doi 10.1039/C5CE02208H
_journal_volume 18
_journal_year 2016
_chemical_formula_moiety 'C58 H48 Cl2 Cu2 N6 O2 P2 S2'
_chemical_formula_sum 'C58 H48 Cl2 Cu2 N6 O2 P2 S2'
_chemical_formula_weight 1185.06
_chemical_name_systematic 'CuCl 556'
_space_group_crystal_system triclinic
_space_group_IT_number 2
_space_group_name_Hall '-P 1'
_space_group_name_H-M_alt 'P -1'
_symmetry_space_group_name_Hall '-P 1'
_symmetry_space_group_name_H-M 'P -1'
_atom_sites_solution_hydrogens geom
_atom_sites_solution_primary direct
_audit_creation_date 2015-07-10
_audit_creation_method
;
Olex2 1.2
(compiled 2014.09.19 svn.r3010 for OlexSys, GUI svn.r4874)
;
_audit_update_record
;
2015-10-23 deposited with the CCDC.
2016-03-11 downloaded from the CCDC.
;
_cell_angle_alpha 98.280(3)
_cell_angle_beta 90.093(2)
_cell_angle_gamma 94.468(2)
_cell_formula_units_Z 1
_cell_length_a 8.6008(2)
_cell_length_b 11.9216(4)
_cell_length_c 13.5031(4)
_cell_measurement_reflns_used 11163
_cell_measurement_temperature 173.0
_cell_measurement_theta_max 71.3310
_cell_measurement_theta_min 4.6310
_cell_volume 1365.83(7)
_computing_cell_refinement
;
CrysAlisPro, Agilent Technologies,
Version 1.171.37.34i (release 04-08-2014 CrysAlis171 .NET)
(compiled Aug  4 2014,14:34:23)
;
_computing_data_collection
;
CrysAlisPro, Agilent Technologies,
Version 1.171.37.34i (release 04-08-2014 CrysAlis171 .NET)
(compiled Aug  4 2014,14:34:23)
;
_computing_data_reduction
;
CrysAlisPro, Agilent Technologies,
Version 1.171.37.34i (release 04-08-2014 CrysAlis171 .NET)
(compiled Aug  4 2014,14:34:23)
;
_computing_molecular_graphics 'Olex2 (Dolomanov et al., 2009)'
_computing_publication_material 'Olex2 (Dolomanov et al., 2009)'
_computing_structure_refinement 'ShelXL (Sheldrick, 2008)'
_computing_structure_solution 'ShelXT (Sheldrick, 2008)'
_diffrn_ambient_temperature 173.0
_diffrn_detector 'CCD plate'
_diffrn_detector_area_resol_mean 16.1033
_diffrn_detector_type Eos
_diffrn_measured_fraction_theta_full 0.998
_diffrn_measured_fraction_theta_max 0.983
_diffrn_measurement_details
;
  1 omega  -25.00   42.00   1.0000    1.0000
omega____ theta____ kappa____ phi______ frames
    -        0.0000  -99.0000 -180.0000 67

  2 omega   32.00   77.00   1.0000    1.0000
omega____ theta____ kappa____ phi______ frames
    -        0.0000 -178.0000  150.0000 45

  3 omega  -70.00   30.00   1.0000    1.0000
omega____ theta____ kappa____ phi______ frames
    -        0.0000  -77.0000  -90.0000 100

  4 omega -112.00  -18.00   1.0000    2.0000
omega____ theta____ kappa____ phi______ frames
    -      -54.7500  125.0000  -60.0000 94

  5 omega -128.00  -11.00   1.0000    2.0000
omega____ theta____ kappa____ phi______ frames
    -      -54.7500  -19.0000  120.0000 117

  6 omega -112.00  -18.00   1.0000    2.0000
omega____ theta____ kappa____ phi______ frames
    -      -54.7500  125.0000  120.0000 94

  7 omega   33.00  124.00   1.0000    2.0000
omega____ theta____ kappa____ phi______ frames
    -       54.7500   57.0000   60.0000 91

  8 omega  -14.00   75.00   1.0000    2.0000
omega____ theta____ kappa____ phi______ frames
    -       54.7500  -57.0000   90.0000 89

  9 omega   73.00  126.00   1.0000    2.0000
omega____ theta____ kappa____ phi______ frames
    -       54.7500  125.0000  120.0000 53

 10 omega   73.00  126.00   1.0000    2.0000
omega____ theta____ kappa____ phi______ frames
    -       54.7500  125.0000   60.0000 53

 11 omega  -14.00   75.00   1.0000    2.0000
omega____ theta____ kappa____ phi______ frames
    -       54.7500  -57.0000 -150.0000 89

 12 omega   37.00   90.00   1.0000    5.0000
omega____ theta____ kappa____ phi______ frames
    -      109.5000 -111.0000  120.0000 53

 13 omega   38.00  148.00   1.0000    5.0000
omega____ theta____ kappa____ phi______ frames
    -      109.5000  -92.0000 -180.0000 110

 14 omega   37.00   71.00   1.0000    5.0000
omega____ theta____ kappa____ phi______ frames
    -      109.5000  -38.0000  150.0000 34

 15 omega   37.00   72.00   1.0000    5.0000
omega____ theta____ kappa____ phi______ frames
    -      109.5000  -25.0000  -90.0000 35

 16 omega   38.00  148.00   1.0000    5.0000
omega____ theta____ kappa____ phi______ frames
    -      109.5000  -92.0000  -90.0000 110

 17 omega   37.00   71.00   1.0000    5.0000
omega____ theta____ kappa____ phi______ frames
    -      109.5000  -38.0000  -60.0000 34

 18 omega   39.00   83.00   1.0000    5.0000
omega____ theta____ kappa____ phi______ frames
    -      109.5000  -50.0000    0.0000 44

 19 omega   79.00  178.00   1.0000    5.0000
omega____ theta____ kappa____ phi______ frames
    -      109.5000  111.0000    0.0000 99

 20 omega   37.00   90.00   1.0000    5.0000
omega____ theta____ kappa____ phi______ frames
    -      109.5000 -111.0000   60.0000 53

 21 omega   37.00   71.00   1.0000    5.0000
omega____ theta____ kappa____ phi______ frames
    -      109.5000  -38.0000  120.0000 34

 22 omega   38.00  148.00   1.0000    5.0000
omega____ theta____ kappa____ phi______ frames
    -      109.5000  -92.0000   30.0000 110

 23 omega   75.00  178.00   1.0000    5.0000
omega____ theta____ kappa____ phi______ frames
    -      109.5000   25.0000 -180.0000 103

 24 omega   37.00   72.00   1.0000    5.0000
omega____ theta____ kappa____ phi______ frames
    -      109.5000  -25.0000  -30.0000 35

 25 omega   38.00  148.00   1.0000    5.0000
omega____ theta____ kappa____ phi______ frames
    -      109.5000  -92.0000  120.0000 110

 26 omega   38.00  148.00   1.0000    5.0000
omega____ theta____ kappa____ phi______ frames
    -      109.5000  -92.0000 -150.0000 110

 27 omega   79.00  178.00   1.0000    5.0000
omega____ theta____ kappa____ phi______ frames
    -      109.5000   77.0000  -90.0000 99

 28 omega   38.00  148.00   1.0000    5.0000
omega____ theta____ kappa____ phi______ frames
    -      109.5000  -92.0000    0.0000 110

 29 omega   37.00   72.00   1.0000    5.0000
omega____ theta____ kappa____ phi______ frames
    -      109.5000  -25.0000   30.0000 35

 30 omega   37.00   72.00   1.0000    5.0000
omega____ theta____ kappa____ phi______ frames
    -      109.5000  -25.0000 -120.0000 35

 31 omega   79.00  178.00   1.0000    5.0000
omega____ theta____ kappa____ phi______ frames
    -      109.5000  111.0000   30.0000 99

 32 omega  -44.00   73.00   1.0000    1.0000
omega____ theta____ kappa____ phi______ frames
    -        0.0000   19.0000 -150.0000 117

 33 omega  -30.00   70.00   1.0000    1.0000
omega____ theta____ kappa____ phi______ frames
    -        0.0000   77.0000 -120.0000 100

 34 omega  -25.00   42.00   1.0000    1.0000
omega____ theta____ kappa____ phi______ frames
    -        0.0000  -99.0000   60.0000 67

 35 omega -125.00  -25.00   1.0000    2.0000
omega____ theta____ kappa____ phi______ frames
    -      -54.7500  -77.0000  120.0000 100

 36 omega -125.00  -25.00   1.0000    2.0000
omega____ theta____ kappa____ phi______ frames
    -      -54.7500  -77.0000 -180.0000 100

 37 omega -125.00  -25.00   1.0000    2.0000
omega____ theta____ kappa____ phi______ frames
    -      -54.7500  -77.0000   60.0000 100

 38 omega -124.00  -33.00   1.0000    2.0000
omega____ theta____ kappa____ phi______ frames
    -      -54.7500  -57.0000  -90.0000 91

 39 omega   25.00  125.00   1.0000    2.0000
omega____ theta____ kappa____ phi______ frames
    -       54.7500   77.0000 -150.0000 100

 40 omega   25.00  100.00   1.0000    2.0000
omega____ theta____ kappa____ phi______ frames
    -       54.7500   77.0000 -120.0000 75

 41 omega   73.00  126.00   1.0000    2.0000
omega____ theta____ kappa____ phi______ frames
    -       54.7500  125.0000 -180.0000 53

 42 omega   33.00  124.00   1.0000    2.0000
omega____ theta____ kappa____ phi______ frames
    -       54.7500   57.0000    0.0000 91

 43 omega   25.00  125.00   1.0000    2.0000
omega____ theta____ kappa____ phi______ frames
    -       54.7500   77.0000  -60.0000 100
;
_diffrn_measurement_device 'four-circle diffractometer'
_diffrn_measurement_device_type 'Xcalibur, Eos, Gemini ultra'
_diffrn_measurement_method '\w scans'
_diffrn_orient_matrix_UB_11 0.0747880000
_diffrn_orient_matrix_UB_12 0.0568995000
_diffrn_orient_matrix_UB_13 -0.0856936000
_diffrn_orient_matrix_UB_21 0.1307644000
_diffrn_orient_matrix_UB_22 -0.0819271000
_diffrn_orient_matrix_UB_23 -0.0065001000
_diffrn_orient_matrix_UB_31 -0.0979391000
_diffrn_orient_matrix_UB_32 -0.0849110000
_diffrn_orient_matrix_UB_33 -0.0768683000
_diffrn_radiation_monochromator mirror
_diffrn_radiation_probe x-ray
_diffrn_radiation_type CuK\a
_diffrn_radiation_wavelength 1.54184
_diffrn_reflns_av_R_equivalents 0.0300
_diffrn_reflns_av_unetI/netI 0.0234
_diffrn_reflns_Laue_measured_fraction_full 0.998
_diffrn_reflns_Laue_measured_fraction_max 0.983
_diffrn_reflns_limit_h_max 10
_diffrn_reflns_limit_h_min -10
_diffrn_reflns_limit_k_max 14
_diffrn_reflns_limit_k_min -14
_diffrn_reflns_limit_l_max 15
_diffrn_reflns_limit_l_min -16
_diffrn_reflns_number 20121
_diffrn_reflns_point_group_measured_fraction_full 0.998
_diffrn_reflns_point_group_measured_fraction_max 0.983
_diffrn_reflns_theta_full 67.684
_diffrn_reflns_theta_max 71.589
_diffrn_reflns_theta_min 3.308
_diffrn_source 'sealed X-ray tube'
_diffrn_source_type 'Enhance Ultra (Cu) X-ray Source'
_exptl_absorpt_coefficient_mu 3.515
_exptl_absorpt_correction_T_max 1.00000
_exptl_absorpt_correction_T_min 0.60537
_exptl_absorpt_correction_type multi-scan
_exptl_absorpt_process_details
;
CrysAlisPro, Agilent Technologies,
Version 1.171.37.34i (release 04-08-2014 CrysAlis171 .NET)
(compiled Aug  4 2014,14:34:23)
Empirical absorption correction using spherical harmonics,
 implemented in SCALE3 ABSPACK scaling algorithm.
Empirical absorption correction using spherical harmonics,
 implemented in SCALE3 ABSPACK scaling algorithm.
;
_exptl_crystal_colour 'light yellow'
_exptl_crystal_colour_modifier light
_exptl_crystal_colour_primary yellow
_exptl_crystal_density_diffrn 1.441
_exptl_crystal_description rhombohedral
_exptl_crystal_F_000 608
_exptl_crystal_size_max 0.4
_exptl_crystal_size_mid 0.2
_exptl_crystal_size_min 0.05
_refine_diff_density_max 0.328
_refine_diff_density_min -0.341
_refine_diff_density_rms 0.049
_refine_ls_extinction_method none
_refine_ls_goodness_of_fit_ref 1.045
_refine_ls_hydrogen_treatment constr
_refine_ls_matrix_type full
_refine_ls_number_parameters 334
_refine_ls_number_reflns 5261
_refine_ls_number_restraints 0
_refine_ls_restrained_S_all 1.045
_refine_ls_R_factor_all 0.0320
_refine_ls_R_factor_gt 0.0279
_refine_ls_shift/su_max 0.001
_refine_ls_shift/su_mean 0.000
_refine_ls_structure_factor_coef Fsqd
_refine_ls_weighting_details 'w=1/[\s^2^(Fo^2^)+(0.0390P)^2^+0.4929P] where P=(Fo^2^+2Fc^2^)/3'
_refine_ls_weighting_scheme calc
_refine_ls_wR_factor_gt 0.0731
_refine_ls_wR_factor_ref 0.0758
_reflns_Friedel_coverage 0.000
_reflns_number_gt 4701
_reflns_number_total 5261
_reflns_threshold_expression 'I > 2\s(I)'
_cod_data_source_file c5ce02208h2.cif
_cod_data_source_block cucl556
_cod_depositor_comments 'Adding full bibliography for 7224588--7224592.cif.'
_cod_database_code 7224590
_chemical_oxdiff_formula 'C58 H48 N6 O2 P2 S2 Cl2 Cu2'
_shelx_space_group_comment
;
The symmetry employed for this shelxl refinement is uniquely defined
by the following loop, which should always be used as a source of
symmetry information in preference to the above space-group names.
They are only intended as comments.
;
_reflns_odcompleteness_completeness 99.88
_reflns_odcompleteness_iscentric 1
_reflns_odcompleteness_theta 66.97
_olex2_refinement_description
;
1. Fixed Uiso
 At 1.2 times of:
  All C(H) groups, All N(H) groups
2.a Aromatic/amide H refined with riding coordinates:
 N3(H3), C1(H1), C2(H2), C3(H3A), C5(H5), C6(H6), C9(H9), C10(H10), C11(H11),
 C13(H13), C14(H14), C15(H15), C16(H16), C17(H17), C19(H19), C20(H20), C21(H21),
  C22(H22), C23(H23), C25(H25), C26(H26), C27(H27), C28(H28), C29(H29)
;
_shelx_shelxl_version_number 2014/7
_olex2_submission_special_instructions 'No special instructions were received'

loop_
_space_group_symop_operation_xyz
'x, y, z'
'-x, -y, -z'

loop_
_atom_site_label
_atom_site_type_symbol
_atom_site_fract_x
_atom_site_fract_y
_atom_site_fract_z
_atom_site_U_iso_or_equiv
_atom_site_adp_type
_atom_site_occupancy
_atom_site_site_symmetry_order
_atom_site_calc_flag
_atom_site_refinement_flags_posn
Cu1 Cu 0.04092(3) 0.60198(2) 0.45526(2) 0.02502(8) Uani 1 1 d .
Cl1 Cl -0.10527(5) 0.58830(3) 0.60196(3) 0.02693(10) Uani 1 1 d .
S1 S 0.82336(5) 0.72924(4) 0.82965(3) 0.03445(12) Uani 1 1 d .
P1 P -0.05036(5) 0.68099(4) 0.33330(3) 0.02243(10) Uani 1 1 d .
O1 O 0.68004(15) 0.95834(12) 1.04732(9) 0.0346(3) Uani 1 1 d .
N1 N 0.25189(16) 0.66646(13) 0.52161(11) 0.0266(3) Uani 1 1 d .
N2 N 0.54058(17) 0.82461(12) 0.81487(10) 0.0262(3) Uani 1 1 d .
N3 N 0.54410(17) 0.88341(13) 0.90971(11) 0.0283(3) Uani 1 1 d .
H3 H 0.4602 0.9148 0.9338 0.034 Uiso 1 1 calc R
C1 C 0.3837(2) 0.63905(17) 0.47483(13) 0.0333(4) Uani 1 1 d .
H1 H 0.3764 0.5969 0.4095 0.040 Uiso 1 1 calc R
C2 C 0.5308(2) 0.66951(18) 0.51755(14) 0.0363(4) Uani 1 1 d .
H2 H 0.6218 0.6486 0.4820 0.044 Uiso 1 1 calc R
C3 C 0.5424(2) 0.73036(17) 0.61219(13) 0.0316(4) Uani 1 1 d .
H3A H 0.6417 0.7521 0.6430 0.038 Uiso 1 1 calc R
C4 C 0.4070(2) 0.75965(14) 0.66223(12) 0.0254(3) Uani 1 1 d .
C5 C 0.2645(2) 0.72667(15) 0.61374(13) 0.0260(3) Uani 1 1 d .
H5 H 0.1718 0.7477 0.6473 0.031 Uiso 1 1 calc R
C6 C 0.4127(2) 0.82026(15) 0.76484(13) 0.0277(4) Uani 1 1 d .
H6 H 0.3244 0.8552 0.7934 0.033 Uiso 1 1 calc R
C7 C 0.6754(2) 0.89388(15) 0.96696(13) 0.0264(3) Uani 1 1 d .
C8 C 0.8103(2) 0.82839(15) 0.93513(12) 0.0264(3) Uani 1 1 d .
C9 C 0.9461(2) 0.84095(17) 0.99245(14) 0.0335(4) Uani 1 1 d .
H9 H 0.9621 0.8923 1.0529 0.040 Uiso 1 1 calc R
C10 C 1.0580(2) 0.76790(19) 0.94975(15) 0.0395(5) Uani 1 1 d .
H10 H 1.1581 0.7649 0.9786 0.047 Uiso 1 1 calc R
C11 C 1.0075(2) 0.70286(18) 0.86362(15) 0.0382(4) Uani 1 1 d .
H11 H 1.0675 0.6485 0.8261 0.046 Uiso 1 1 calc R
C12 C -0.16153(19) 0.80252(14) 0.37539(13) 0.0265(4) Uani 1 1 d .
C13 C -0.1332(2) 0.85816(17) 0.47187(15) 0.0354(4) Uani 1 1 d .
H13 H -0.0604 0.8307 0.5137 0.042 Uiso 1 1 calc R
C14 C -0.2100(3) 0.95340(18) 0.50801(17) 0.0451(5) Uani 1 1 d .
H14 H -0.1878 0.9917 0.5738 0.054 Uiso 1 1 calc R
C15 C -0.3179(3) 0.99271(18) 0.44912(19) 0.0473(5) Uani 1 1 d .
H15 H -0.3704 1.0580 0.4740 0.057 Uiso 1 1 calc R
C16 C -0.3497(3) 0.9371(2) 0.3539(2) 0.0537(6) Uani 1 1 d .
H16 H -0.4254 0.9636 0.3135 0.064 Uiso 1 1 calc R
C17 C -0.2719(2) 0.84251(18) 0.31632(17) 0.0421(5) Uani 1 1 d .
H17 H -0.2941 0.8050 0.2503 0.050 Uiso 1 1 calc R
C18 C -0.1759(2) 0.59488(14) 0.23682(12) 0.0248(3) Uani 1 1 d .
C19 C -0.1548(2) 0.59552(18) 0.13454(14) 0.0371(4) Uani 1 1 d .
H19 H -0.0722 0.6427 0.1119 0.045 Uiso 1 1 calc R
C20 C -0.2544(3) 0.5274(2) 0.06560(15) 0.0472(5) Uani 1 1 d .
H20 H -0.2383 0.5272 -0.0040 0.057 Uiso 1 1 calc R
C21 C -0.3762(3) 0.46012(18) 0.09747(16) 0.0424(5) Uani 1 1 d .
H21 H -0.4442 0.4139 0.0500 0.051 Uiso 1 1 calc R
C22 C -0.3993(2) 0.46007(16) 0.19867(16) 0.0368(4) Uani 1 1 d .
H22 H -0.4848 0.4153 0.2209 0.044 Uiso 1 1 calc R
C23 C -0.2976(2) 0.52539(15) 0.26786(14) 0.0305(4) Uani 1 1 d .
H23 H -0.3114 0.5225 0.3372 0.037 Uiso 1 1 calc R
C24 C 0.1082(2) 0.73970(16) 0.26169(12) 0.0274(4) Uani 1 1 d .
C25 C 0.2249(2) 0.66884(19) 0.22798(14) 0.0367(4) Uani 1 1 d .
H25 H 0.2172 0.5919 0.2397 0.044 Uiso 1 1 calc R
C26 C 0.3522(2) 0.7107(2) 0.17741(15) 0.0453(5) Uani 1 1 d .
H26 H 0.4306 0.6620 0.1536 0.054 Uiso 1 1 calc R
C27 C 0.3651(2) 0.8233(2) 0.16160(16) 0.0490(6) Uani 1 1 d .
H27 H 0.4529 0.8519 0.1276 0.059 Uiso 1 1 calc R
C28 C 0.2509(3) 0.8938(2) 0.19505(16) 0.0447(5) Uani 1 1 d .
H28 H 0.2601 0.9711 0.1844 0.054 Uiso 1 1 calc R
C29 C 0.1221(2) 0.85193(17) 0.24443(14) 0.0335(4) Uani 1 1 d .
H29 H 0.0430 0.9006 0.2666 0.040 Uiso 1 1 calc R

loop_
_atom_site_aniso_label
_atom_site_aniso_U_11
_atom_site_aniso_U_22
_atom_site_aniso_U_33
_atom_site_aniso_U_23
_atom_site_aniso_U_13
_atom_site_aniso_U_12
Cu1 0.02360(14) 0.02953(14) 0.02193(13) 0.00434(10) -0.00556(9) 0.00099(10)
Cl1 0.0263(2) 0.0294(2) 0.02398(19) -0.00113(15) 0.00263(15) 0.00406(16)
S1 0.0313(2) 0.0385(2) 0.0306(2) -0.00798(18) -0.00408(18) 0.00882(19)
P1 0.0226(2) 0.0237(2) 0.02093(19) 0.00367(15) -0.00386(15) 0.00072(16)
O1 0.0329(7) 0.0413(7) 0.0265(6) -0.0077(6) -0.0043(5) 0.0062(6)
N1 0.0223(7) 0.0320(8) 0.0245(7) 0.0029(6) -0.0046(5) -0.0013(6)
N2 0.0282(7) 0.0256(7) 0.0228(7) -0.0019(6) -0.0016(6) 0.0003(6)
N3 0.0251(7) 0.0323(8) 0.0247(7) -0.0061(6) -0.0014(6) 0.0033(6)
C1 0.0293(9) 0.0457(11) 0.0223(8) -0.0021(8) -0.0016(7) -0.0003(8)
C2 0.0234(9) 0.0539(12) 0.0287(9) -0.0020(8) 0.0013(7) -0.0003(8)
C3 0.0210(8) 0.0418(10) 0.0299(9) 0.0012(8) -0.0047(7) -0.0034(7)
C4 0.0257(8) 0.0252(8) 0.0247(8) 0.0025(6) -0.0039(6) -0.0007(7)
C5 0.0227(8) 0.0284(8) 0.0263(8) 0.0021(7) -0.0023(6) 0.0017(7)
C6 0.0247(8) 0.0288(9) 0.0278(9) -0.0002(7) -0.0021(7) -0.0001(7)
C7 0.0264(8) 0.0288(9) 0.0238(8) 0.0045(7) -0.0012(6) -0.0011(7)
C8 0.0282(9) 0.0286(8) 0.0214(8) 0.0009(6) -0.0025(6) 0.0015(7)
C9 0.0311(9) 0.0372(10) 0.0324(9) 0.0030(8) -0.0019(7) 0.0083(8)
C10 0.0314(10) 0.0491(12) 0.0388(10) 0.0052(9) -0.0052(8) 0.0100(9)
C11 0.0335(10) 0.0425(11) 0.0384(10) -0.0004(9) 0.0008(8) 0.0134(9)
C12 0.0235(8) 0.0245(8) 0.0312(9) 0.0042(7) -0.0010(7) -0.0012(7)
C13 0.0365(10) 0.0342(10) 0.0340(10) 0.0000(8) -0.0010(8) 0.0029(8)
C14 0.0502(12) 0.0359(11) 0.0454(12) -0.0058(9) 0.0084(10) 0.0011(9)
C15 0.0390(11) 0.0300(10) 0.0715(15) 0.0000(10) 0.0104(11) 0.0066(9)
C16 0.0456(13) 0.0393(12) 0.0775(17) 0.0068(11) -0.0147(12) 0.0153(10)
C17 0.0429(11) 0.0349(10) 0.0478(12) 0.0012(9) -0.0159(9) 0.0085(9)
C18 0.0278(8) 0.0230(8) 0.0236(8) 0.0033(6) -0.0061(6) 0.0028(7)
C19 0.0421(11) 0.0441(11) 0.0248(9) 0.0079(8) -0.0068(8) -0.0044(9)
C20 0.0582(14) 0.0572(14) 0.0246(9) 0.0044(9) -0.0134(9) -0.0019(11)
C21 0.0487(12) 0.0369(10) 0.0390(11) -0.0005(8) -0.0231(9) -0.0016(9)
C22 0.0354(10) 0.0280(9) 0.0461(11) 0.0050(8) -0.0111(9) -0.0032(8)
C23 0.0356(10) 0.0273(9) 0.0284(9) 0.0041(7) -0.0048(7) 0.0008(7)
C24 0.0247(8) 0.0349(9) 0.0218(8) 0.0045(7) -0.0046(6) -0.0022(7)
C25 0.0334(10) 0.0464(11) 0.0316(9) 0.0091(8) -0.0001(8) 0.0053(9)
C26 0.0293(10) 0.0746(16) 0.0328(10) 0.0082(10) 0.0038(8) 0.0075(10)
C27 0.0349(11) 0.0793(17) 0.0331(10) 0.0184(11) -0.0006(8) -0.0139(11)
C28 0.0449(12) 0.0505(13) 0.0387(11) 0.0160(10) -0.0037(9) -0.0148(10)
C29 0.0329(10) 0.0366(10) 0.0305(9) 0.0080(8) -0.0043(7) -0.0054(8)

loop_
_atom_type_symbol
_atom_type_description
_atom_type_scat_dispersion_real
_atom_type_scat_dispersion_imag
_atom_type_scat_source
C C 0.0181 0.0091 'International Tables Vol C Tables 4.2.6.8 and 6.1.1.4'
H H 0.0000 0.0000 'International Tables Vol C Tables 4.2.6.8 and 6.1.1.4'
Cl Cl 0.3639 0.7018 'International Tables Vol C Tables 4.2.6.8 and 6.1.1.4'
Cu Cu -1.9646 0.5888 'International Tables Vol C Tables 4.2.6.8 and 6.1.1.4'
N N 0.0311 0.0180 'International Tables Vol C Tables 4.2.6.8 and 6.1.1.4'
O O 0.0492 0.0322 'International Tables Vol C Tables 4.2.6.8 and 6.1.1.4'
P P 0.2955 0.4335 'International Tables Vol C Tables 4.2.6.8 and 6.1.1.4'
S S 0.3331 0.5567 'International Tables Vol C Tables 4.2.6.8 and 6.1.1.4'

loop_
_geom_angle_atom_site_label_1
_geom_angle_atom_site_label_2
_geom_angle_atom_site_label_3
_geom_angle
_geom_angle_site_symmetry_1
_geom_angle_site_symmetry_3
Cl1 Cu1 Cu1 51.925(12) 2_566 2_566
Cl1 Cu1 Cu1 52.846(13) . 2_566
Cl1 Cu1 Cl1 104.771(15) . 2_566
P1 Cu1 Cu1 135.962(18) . 2_566
P1 Cu1 Cl1 111.410(18) . 2_566
P1 Cu1 Cl1 120.893(18) . .
N1 Cu1 Cu1 104.47(4) . 2_566
N1 Cu1 Cl1 98.89(4) . 2_566
N1 Cu1 Cl1 98.66(4) . .
N1 Cu1 P1 119.11(4) . .
Cu1 Cl1 Cu1 75.228(15) . 2_566
C11 S1 C8 91.22(9) . .
C12 P1 Cu1 113.75(6) . .
C12 P1 C18 103.79(8) . .
C12 P1 C24 103.90(8) . .
C18 P1 Cu1 119.52(6) . .
C24 P1 Cu1 110.91(6) . .
C24 P1 C18 103.38(8) . .
C1 N1 Cu1 118.78(11) . .
C1 N1 C5 117.71(14) . .
C5 N1 Cu1 123.24(12) . .
C6 N2 N3 116.91(15) . .
N2 N3 H3 119.6 . .
C7 N3 N2 120.72(14) . .
C7 N3 H3 119.6 . .
N1 C1 H1 118.5 . .
N1 C1 C2 122.95(16) . .
C2 C1 H1 118.5 . .
C1 C2 H2 120.6 . .
C3 C2 C1 118.90(17) . .
C3 C2 H2 120.6 . .
C2 C3 H3A 120.4 . .
C2 C3 C4 119.14(16) . .
C4 C3 H3A 120.4 . .
C3 C4 C5 118.31(16) . .
C3 C4 C6 121.27(15) . .
C5 C4 C6 120.39(16) . .
N1 C5 C4 122.99(16) . .
N1 C5 H5 118.5 . .
C4 C5 H5 118.5 . .
N2 C6 C4 117.94(16) . .
N2 C6 H6 121.0 . .
C4 C6 H6 121.0 . .
O1 C7 N3 118.77(16) . .
O1 C7 C8 120.24(15) . .
N3 C7 C8 120.99(15) . .
C7 C8 S1 127.40(13) . .
C9 C8 S1 111.50(14) . .
C9 C8 C7 121.09(16) . .
C8 C9 H9 124.2 . .
C8 C9 C10 111.68(17) . .
C10 C9 H9 124.2 . .
C9 C10 H10 123.5 . .
C11 C10 C9 112.96(18) . .
C11 C10 H10 123.5 . .
S1 C11 H11 123.7 . .
C10 C11 S1 112.62(15) . .
C10 C11 H11 123.7 . .
C13 C12 P1 117.51(14) . .
C13 C12 C17 118.61(18) . .
C17 C12 P1 123.88(14) . .
C12 C13 H13 119.6 . .
C14 C13 C12 120.74(19) . .
C14 C13 H13 119.6 . .
C13 C14 H14 119.9 . .
C15 C14 C13 120.3(2) . .
C15 C14 H14 119.9 . .
C14 C15 H15 120.2 . .
C14 C15 C16 119.7(2) . .
C16 C15 H15 120.2 . .
C15 C16 H16 119.7 . .
C15 C16 C17 120.6(2) . .
C17 C16 H16 119.7 . .
C12 C17 H17 120.0 . .
C16 C17 C12 120.1(2) . .
C16 C17 H17 120.0 . .
C19 C18 P1 123.40(14) . .
C23 C18 P1 117.84(13) . .
C23 C18 C19 118.76(16) . .
C18 C19 H19 119.9 . .
C20 C19 C18 120.17(19) . .
C20 C19 H19 119.9 . .
C19 C20 H20 119.8 . .
C21 C20 C19 120.47(19) . .
C21 C20 H20 119.8 . .
C20 C21 H21 120.1 . .
C20 C21 C22 119.77(18) . .
C22 C21 H21 120.1 . .
C21 C22 H22 120.0 . .
C21 C22 C23 120.05(19) . .
C23 C22 H22 120.0 . .
C18 C23 C22 120.73(18) . .
C18 C23 H23 119.6 . .
C22 C23 H23 119.6 . .
C25 C24 P1 117.64(14) . .
C29 C24 P1 123.22(15) . .
C29 C24 C25 119.04(17) . .
C24 C25 H25 120.0 . .
C26 C25 C24 120.1(2) . .
C26 C25 H25 120.0 . .
C25 C26 H26 119.9 . .
C27 C26 C25 120.1(2) . .
C27 C26 H26 119.9 . .
C26 C27 H27 120.0 . .
C28 C27 C26 120.1(2) . .
C28 C27 H27 120.0 . .
C27 C28 H28 120.0 . .
C27 C28 C29 120.0(2) . .
C29 C28 H28 120.0 . .
C24 C29 C28 120.6(2) . .
C24 C29 H29 119.7 . .
C28 C29 H29 119.7 . .

loop_
_geom_bond_atom_site_label_1
_geom_bond_atom_site_label_2
_geom_bond_distance
_geom_bond_site_symmetry_2
Cu1 Cu1 2.9069(5) 2_566
Cu1 Cl1 2.3961(5) 2_566
Cu1 Cl1 2.3666(5) .
Cu1 P1 2.1848(5) .
Cu1 N1 2.0652(14) .
Cl1 Cu1 2.3961(5) 2_566
S1 C8 1.7248(17) .
S1 C11 1.713(2) .
P1 C12 1.8213(18) .
P1 C18 1.8316(16) .
P1 C24 1.8261(18) .
O1 C7 1.235(2) .
N1 C1 1.339(2) .
N1 C5 1.343(2) .
N2 N3 1.3676(19) .
N2 C6 1.284(2) .
N3 H3 0.8800 .
N3 C7 1.355(2) .
C1 H1 0.9500 .
C1 C2 1.389(2) .
C2 H2 0.9500 .
C2 C3 1.375(3) .
C3 H3A 0.9500 .
C3 C4 1.390(3) .
C4 C5 1.390(2) .
C4 C6 1.466(2) .
C5 H5 0.9500 .
C6 H6 0.9500 .
C7 C8 1.479(2) .
C8 C9 1.386(2) .
C9 H9 0.9500 .
C9 C10 1.416(3) .
C10 H10 0.9500 .
C10 C11 1.352(3) .
C11 H11 0.9500 .
C12 C13 1.386(3) .
C12 C17 1.394(3) .
C13 H13 0.9500 .
C13 C14 1.386(3) .
C14 H14 0.9500 .
C14 C15 1.374(3) .
C15 H15 0.9500 .
C15 C16 1.376(3) .
C16 H16 0.9500 .
C16 C17 1.389(3) .
C17 H17 0.9500 .
C18 C19 1.394(2) .
C18 C23 1.387(3) .
C19 H19 0.9500 .
C19 C20 1.390(3) .
C20 H20 0.9500 .
C20 C21 1.377(3) .
C21 H21 0.9500 .
C21 C22 1.381(3) .
C22 H22 0.9500 .
C22 C23 1.388(3) .
C23 H23 0.9500 .
C24 C25 1.397(3) .
C24 C29 1.387(3) .
C25 H25 0.9500 .
C25 C26 1.390(3) .
C26 H26 0.9500 .
C26 C27 1.385(4) .
C27 H27 0.9500 .
C27 C28 1.377(3) .
C28 H28 0.9500 .
C28 C29 1.390(3) .
C29 H29 0.9500 .

loop_
_geom_torsion_atom_site_label_1
_geom_torsion_atom_site_label_2
_geom_torsion_atom_site_label_3
_geom_torsion_atom_site_label_4
_geom_torsion
Cu1 P1 C12 C13 22.59(16)
Cu1 P1 C12 C17 -157.69(15)
Cu1 P1 C18 C19 -132.25(15)
Cu1 P1 C18 C23 47.48(16)
Cu1 P1 C24 C25 50.65(15)
Cu1 P1 C24 C29 -125.62(14)
Cu1 N1 C1 C2 -173.92(16)
Cu1 N1 C5 C4 173.03(13)
S1 C8 C9 C10 -0.8(2)
P1 C12 C13 C14 178.04(16)
P1 C12 C17 C16 -178.93(18)
P1 C18 C19 C20 179.66(17)
P1 C18 C23 C22 178.43(14)
P1 C24 C25 C26 -176.83(15)
P1 C24 C29 C28 175.71(14)
O1 C7 C8 S1 176.45(14)
O1 C7 C8 C9 -2.4(3)
N1 C1 C2 C3 0.1(3)
N2 N3 C7 O1 171.65(16)
N2 N3 C7 C8 -9.2(3)
N3 N2 C6 C4 178.80(15)
N3 C7 C8 S1 -2.6(3)
N3 C7 C8 C9 178.48(17)
C1 N1 C5 C4 -1.0(3)
C1 C2 C3 C4 -0.1(3)
C2 C3 C4 C5 -0.5(3)
C2 C3 C4 C6 177.39(18)
C3 C4 C5 N1 1.1(3)
C3 C4 C6 N2 -14.4(3)
C5 N1 C1 C2 0.4(3)
C5 C4 C6 N2 163.40(17)
C6 N2 N3 C7 -178.82(16)
C6 C4 C5 N1 -176.86(16)
C7 C8 C9 C10 178.21(17)
C8 S1 C11 C10 -1.28(18)
C8 C9 C10 C11 -0.1(3)
C9 C10 C11 S1 1.0(3)
C11 S1 C8 C7 -177.78(17)
C11 S1 C8 C9 1.20(16)
C12 P1 C18 C19 99.76(17)
C12 P1 C18 C23 -80.51(15)
C12 P1 C24 C25 173.25(14)
C12 P1 C24 C29 -3.02(17)
C12 C13 C14 C15 1.3(3)
C13 C12 C17 C16 0.8(3)
C13 C14 C15 C16 0.0(4)
C14 C15 C16 C17 -0.9(4)
C15 C16 C17 C12 0.5(4)
C17 C12 C13 C14 -1.7(3)
C18 P1 C12 C13 154.06(14)
C18 P1 C12 C17 -26.22(19)
C18 P1 C24 C25 -78.61(15)
C18 P1 C24 C29 105.11(15)
C18 C19 C20 C21 1.1(3)
C19 C18 C23 C22 -1.8(3)
C19 C20 C21 C22 -0.2(3)
C20 C21 C22 C23 -1.7(3)
C21 C22 C23 C18 2.7(3)
C23 C18 C19 C20 -0.1(3)
C24 P1 C12 C13 -98.11(15)
C24 P1 C12 C17 81.61(18)
C24 P1 C18 C19 -8.46(18)
C24 P1 C18 C23 171.27(14)
C24 C25 C26 C27 1.0(3)
C25 C24 C29 C28 -0.5(3)
C25 C26 C27 C28 -0.7(3)
C26 C27 C28 C29 -0.2(3)
C27 C28 C29 C24 0.8(3)
C29 C24 C25 C26 -0.4(3)
